data_4060033
loop_
_publ_author_name
'Catherine L. Boyd'
'Thierry Toupance'
'Ben R. Tyrrell'
'Benjamin D. Ward'
'Claire R. Wilson'
'Andrew R. Cowley'
'Philip Mountford'

_publ_section_title
;
 Synthesis, Structures, and Reactions of Titanium, Scandium, and
 Yttrium Complexes of Diamino-bis(phenolate) Ligands: Monomeric,
 Dimeric, Neutral, Cationic, and Multiply Bonded Derivatives
;
_journal_name_full Organometallics
_journal_page_first 309
_journal_page_last 330
_journal_paper_doi 10.1021/om0493661
_journal_volume 24
_journal_year 2005
_chemical_compound_source
;
?
;
_chemical_formula_moiety ' C82 H110 Cl2 N6 O4 Y2 , 3 (C6 H6)'
_chemical_formula_sum 'C100 H128 Cl2 N6 O4 Y2'
_chemical_formula_weight 1726.88
_chemical_name_systematic
;                                                                               
  [Y{(2-C5H4N)CH2N{2-O-3,5-C6H2(t-Bu)2}2}(py)(mu-Cl)]2 . 3 C6H6
;
_space_group_IT_number 2
_symmetry_cell_setting triclinic
_symmetry_space_group_name_Hall '-P 1'
_symmetry_space_group_name_H-M 'P -1'
_atom_sites_solution_hydrogens geom
_atom_sites_solution_primary direct
_cell_angle_alpha 107.2666(6)
_cell_angle_beta 106.5164(7)
_cell_angle_gamma 91.0214(8)
_cell_formula_units_Z 2
_cell_length_a 14.4214(3)
_cell_length_b 17.2881(3)
_cell_length_c 22.0078(6)
_cell_measurement_reflns_used 20435
_cell_measurement_temperature 150
_cell_measurement_theta_max 27.485
_cell_measurement_theta_min 2.910
_cell_volume 4992.1(2)
_computing_cell_refinement
;                                                                               
KappaCCD software 'DENZO' (Otwinowski & Minor, 1996)
;
_computing_data_collection
;                                                                               
KappaCCD software 'Collect' (Nonius, 2000)                                      
;
_computing_data_reduction
;                                                                               
KappaCCD software 'DENZO' (Otwinowski & Minor, 1996)
;
_computing_molecular_graphics 'CAMERON (Watkin, Prout and Pearce, 1996)'
_computing_publication_material
;                                                                               
CRYSTALS Issue 10 (Watkin et al., 1996)                                         
;
_computing_structure_refinement
;                                                                               
CRYSTALS Issue 10 (Watkin et al., 1996)                                         
;
_computing_structure_solution 'SIR92 (Altomare, et al., 1994)'
_diffrn_ambient_temperature 150
_diffrn_measurement_device_type 'Nonius KappaCCD'
_diffrn_measurement_method CCD
_diffrn_radiation_type 'Mo K\a'
_diffrn_radiation_wavelength 0.71073
_diffrn_reflns_av_R_equivalents 0.06
_diffrn_reflns_limit_h_max 18
_diffrn_reflns_limit_h_min -18
_diffrn_reflns_limit_k_max 22
_diffrn_reflns_limit_k_min -22
_diffrn_reflns_limit_l_max 28
_diffrn_reflns_limit_l_min -28
_diffrn_reflns_number 39551
_diffrn_reflns_theta_max 27.51
_diffrn_reflns_theta_min 2.91
_diffrn_standards_decay_% 'not measured'
_diffrn_standards_interval_count 'not measured'
_diffrn_standards_interval_time 'not measured'
_diffrn_standards_number 'not measured'
_exptl_absorpt_coefficient_mu 1.26
_exptl_absorpt_correction_T_max 0.777
_exptl_absorpt_correction_T_min 0.685
_exptl_absorpt_correction_type multi-scan
_exptl_crystal_colour 'pale brown'
_exptl_crystal_density_diffrn 1.15
_exptl_crystal_density_meas ?
_exptl_crystal_density_method .
_exptl_crystal_description block
_exptl_crystal_F_000 1816.96
_exptl_crystal_size_max 0.60
_exptl_crystal_size_mid 0.30
_exptl_crystal_size_min 0.20
_refine_diff_density_max 1.06
_refine_diff_density_min -0.84
_refine_ls_abs_structure_Flack none
_refine_ls_extinction_coef 310(42)
_refine_ls_extinction_method 'Larson 1970 Crystallographic Computing eq 22'
_refine_ls_goodness_of_fit_ref 0.9891
_refine_ls_hydrogen_treatment 'riding model'
_refine_ls_matrix_type full
_refine_ls_number_parameters 1025
_refine_ls_number_reflns 7783
_refine_ls_number_restraints 216
_refine_ls_R_factor_gt 0.0762
_refine_ls_shift/su_max 0.014
_refine_ls_structure_factor_coef F
_refine_ls_weighting_details
;
Chebychev polynomial with 4 parameters, Carruthers & Watkin , 1979, 
0.335    -.801    -.102    -.416    
;
_refine_ls_weighting_scheme calc
_refine_ls_wR_factor_ref 0.0629
_reflns_limit_h_max 17
_reflns_limit_h_min -18
_reflns_limit_k_max 21
_reflns_limit_k_min -22
_reflns_limit_l_max 28
_reflns_limit_l_min 0
_reflns_number_gt 7783
_reflns_number_total 22733
_reflns_threshold_expression >3.00\s(I)
_cod_depositor_comments
;
The following automatic conversions were performed:
'_symmetry_cell_setting' value 'Triclinic ' changed to 'triclinic'
according to '/home/saulius/struct/CIF-dictionaries/cif_core.dic'
dictionary named 'cif_core.dic' version 2.4.1 from 2010-06-29.

Automatic conversion script
Id: cif_fix_enum 1527 2010-12-29 10:47:43Z saulius 

The following automatic conversions were performed:

'_atom_sites_solution_primary' value 'direct methods' was changed to
'direct'.

'_atom_sites_solution_hydrogens' value 'geometric' was changed to
'geom'.

Automatic conversion script
Id: cif_fix_values 6452 2018-10-05 10:23:21Z andrius 
;
_cod_original_sg_symbol_H-M 'P -1 '
_cod_original_formula_sum ' C100 H128 Cl2 N6 O4 Y2 '
_cod_database_code 4060033

loop_
_symmetry_equiv_pos_as_xyz
x,y,z
-x,-y,-z

loop_
_atom_site_label
_atom_site_fract_x
_atom_site_fract_y
_atom_site_fract_z
_atom_site_U_iso_or_equiv
_atom_site_occupancy
_atom_site_adp_type
Y1 -0.09704(6) 0.10523(5) 0.19092(4) 0.0252 1.0000 Uani
Y2 0.11874(6) 0.28642(5) 0.36418(4) 0.0227 1.0000 Uani
Cl1 0.09319(16) 0.17334(13) 0.23848(11) 0.0367 1.0000 Uani
Cl2 -0.07630(16) 0.23669(13) 0.30573(12) 0.0366 1.0000 Uani
O1 -0.0432(4) -0.0056(3) 0.2027(3) 0.0326 1.0000 Uani
O2 -0.2098(4) 0.1708(3) 0.1481(3) 0.0372 1.0000 Uani
O3 0.1927(4) 0.3641(3) 0.3281(3) 0.0367 1.0000 Uani
O4 0.1068(4) 0.2406(3) 0.4419(3) 0.0297 1.0000 Uani
N1 -0.0609(6) 0.1012(5) 0.0846(4) 0.0383 1.0000 Uani
N2 -0.2054(6) -0.0091(4) 0.0874(4) 0.0376 1.0000 Uani
N3 -0.2152(5) 0.0677(4) 0.2463(4) 0.0357 1.0000 Uani
N4 0.0503(5) 0.4173(4) 0.3999(4) 0.0355 1.0000 Uani
N5 0.2341(5) 0.3872(4) 0.4735(3) 0.0269 1.0000 Uani
N6 0.2684(5) 0.2133(4) 0.3705(3) 0.0296 1.0000 Uani
C1 -0.0468(7) -0.0866(5) 0.1742(4) 0.0346 1.0000 Uani
C2 0.0311(7) -0.1307(5) 0.1958(5) 0.0388 1.0000 Uani
C3 0.0240(8) -0.2128(5) 0.1603(5) 0.0454 1.0000 Uani
C4 -0.056(1) -0.2543(6) 0.1056(5) 0.0569 1.0000 Uani
C5 -0.1344(9) -0.2115(5) 0.0876(5) 0.0482 1.0000 Uani
C6 -0.1306(7) -0.1283(5) 0.1225(4) 0.0345 1.0000 Uani
C7 0.1237(8) -0.0880(6) 0.2531(5) 0.0468 1.0000 Uani
C8 0.0970(9) -0.0417(8) 0.3169(5) 0.0656 1.0000 Uani
C9 0.1778(8) -0.0276(6) 0.2329(5) 0.0516 1.0000 Uani
C10 0.1945(9) -0.1496(7) 0.2710(6) 0.0720 1.0000 Uani
C11 -0.0573(11) -0.3461(6) 0.0695(6) 0.0734 1.0000 Uani
C12 -0.1341(13) -0.3749(7) 0.0037(7) 0.1136 1.0000 Uani
C13 -0.0676(13) -0.3943(7) 0.1132(7) 0.0937 1.0000 Uani
C14 0.0462(12) -0.3615(7) 0.0561(8) 0.0964 1.0000 Uani
C15 -0.2657(7) 0.1665(5) 0.0864(5) 0.0361 1.0000 Uani
C16 -0.2806(7) 0.2370(6) 0.0661(5) 0.0416 1.0000 Uani
C17 -0.3352(7) 0.2240(7) -0.0005(5) 0.0523 1.0000 Uani
C18 -0.3805(11) 0.149(1) -0.0456(7) 0.1003 1.0000 Uani
C19 -0.3684(7) 0.0813(6) -0.0232(5) 0.0477 1.0000 Uani
C20 -0.3124(7) 0.0903(5) 0.0428(5) 0.0373 1.0000 Uani
C21 -0.2431(8) 0.3240(6) 0.1101(6) 0.0557 1.0000 Uani
C22 -0.273(2) 0.3403(17) 0.1705(14) 0.082(8) 0.5000 Uiso
C221 -0.1896(16) 0.3402(12) 0.184(1) 0.048(5) 0.5000 Uiso
C23 -0.1228(18) 0.3261(16) 0.1317(13) 0.075(7) 0.5000 Uiso
C231 -0.1847(18) 0.3640(14) 0.0791(12) 0.061(6) 0.5000 Uiso
C24 -0.256(2) 0.3849(18) 0.0803(15) 0.090(9) 0.5000 Uiso
C241 -0.3340(18) 0.3772(14) 0.1141(13) 0.067(7) 0.5000 Uiso
C25 -0.4391(13) 0.1418(12) -0.1171(8) 0.1161 1.0000 Uani
C26 -0.5292(12) 0.1898(11) -0.1155(8) 0.1267 1.0000 Uani
C27 -0.3822(12) 0.1768(11) -0.1504(8) 0.1243 1.0000 Uani
C28 -0.4906(13) 0.0597(11) -0.1560(8) 0.1319 1.0000 Uani
C29 -0.2194(7) -0.0850(5) 0.1045(4) 0.0352 1.0000 Uani
C30 -0.3056(7) 0.0185(5) 0.0680(5) 0.0399 1.0000 Uani
C31 -0.1658(8) -0.0269(6) 0.0312(5) 0.0438 1.0000 Uani
C32 -0.1147(7) 0.0463(5) 0.0264(4) 0.0377 1.0000 Uani
C33 -0.1166(8) 0.0545(6) -0.0350(5) 0.0494 1.0000 Uani
C34 -0.0652(8) 0.1191(6) -0.0375(5) 0.0520 1.0000 Uani
C35 -0.0094(9) 0.1765(7) 0.0224(5) 0.0592 1.0000 Uani
C36 -0.0096(8) 0.1654(7) 0.0815(6) 0.0542 1.0000 Uani
C37 -0.2851(7) 0.1151(6) 0.2563(5) 0.0460 1.0000 Uani
C38 -0.3438(8) 0.1053(8) 0.2943(6) 0.0654 1.0000 Uani
C39 -0.3287(9) 0.0455(8) 0.3229(6) 0.0672 1.0000 Uani
C40 -0.2584(8) -0.0046(7) 0.3138(5) 0.0512 1.0000 Uani
C41 -0.2014(7) 0.0089(5) 0.2750(5) 0.0412 1.0000 Uani
C42 0.2354(7) 0.4407(5) 0.3478(5) 0.0337 1.0000 Uani
C43 0.224(1) 0.4878(7) 0.3038(5) 0.0643 1.0000 Uani
C44 0.2668(7) 0.5687(6) 0.3310(5) 0.0438 1.0000 Uani
C45 0.3221(8) 0.6045(6) 0.3969(7) 0.0662 1.0000 Uani
C46 0.3344(6) 0.5564(5) 0.4390(5) 0.0386 1.0000 Uani
C47 0.2930(6) 0.4748(5) 0.4145(5) 0.0326 1.0000 Uani
C48 0.1704(12) 0.4536(8) 0.2301(6) 0.0820 1.0000 Uani
C49 0.0598(11) 0.4288(9) 0.2204(7) 0.0934 1.0000 Uani
C50 0.2032(12) 0.3752(8) 0.1982(7) 0.0927 1.0000 Uani
C51 0.1666(12) 0.5116(8) 0.1912(7) 0.0950 1.0000 Uani
C52 0.366(1) 0.6935(7) 0.4251(8) 0.0825 1.0000 Uani
C53 0.332(1) 0.7419(8) 0.3797(8) 0.0951 1.0000 Uani
C54 0.3374(11) 0.7415(8) 0.4911(8) 0.0974 1.0000 Uani
C55 0.4720(9) 0.7012(7) 0.4519(8) 0.0922 1.0000 Uani
C56 0.1276(6) 0.2537(4) 0.5079(4) 0.0269 1.0000 Uani
C57 0.0710(6) 0.2159(5) 0.5351(4) 0.0304 1.0000 Uani
C58 0.1015(8) 0.2321(6) 0.6050(5) 0.0455 1.0000 Uani
C59 0.1828(8) 0.2857(5) 0.6484(5) 0.0439 1.0000 Uani
C60 0.2359(7) 0.3234(5) 0.6200(5) 0.0370 1.0000 Uani
C61 0.2095(6) 0.3077(5) 0.5501(4) 0.0293 1.0000 Uani
C62 -0.0231(7) 0.1597(5) 0.4906(5) 0.0404 1.0000 Uani
C63 -0.0966(7) 0.2102(6) 0.4598(5) 0.0464 1.0000 Uani
C64 -0.0720(8) 0.1223(7) 0.5316(6) 0.0650 1.0000 Uani
C65 -0.0026(7) 0.0895(5) 0.4353(5) 0.0483 1.0000 Uani
C66 0.216(1) 0.3002(7) 0.7246(5) 0.0650 1.0000 Uani
C67 0.2221(11) 0.3880(7) 0.7627(5) 0.0763 1.0000 Uani
C68 0.1577(13) 0.2465(8) 0.7458(6) 0.0987 1.0000 Uani
C69 0.3230(12) 0.277(1) 0.7459(6) 0.1064 1.0000 Uani
C70 0.3177(6) 0.4225(5) 0.4595(4) 0.0301 1.0000 Uani
C71 0.2789(6) 0.3444(5) 0.5236(4) 0.0301 1.0000 Uani
C72 0.1811(6) 0.4526(5) 0.5047(4) 0.0313 1.0000 Uani
C73 0.1032(6) 0.4779(5) 0.4543(4) 0.0288 1.0000 Uani
C74 0.0852(7) 0.5590(5) 0.4664(5) 0.0393 1.0000 Uani
C75 0.0066(7) 0.5792(5) 0.4217(5) 0.0429 1.0000 Uani
C76 -0.0485(7) 0.5182(5) 0.3667(5) 0.0456 1.0000 Uani
C77 -0.0246(7) 0.4389(6) 0.3574(5) 0.0476 1.0000 Uani
C78 0.3272(7) 0.2240(6) 0.3347(5) 0.0432 1.0000 Uani
C79 0.4043(8) 0.1793(7) 0.3304(5) 0.0550 1.0000 Uani
C80 0.4220(8) 0.1223(7) 0.3634(6) 0.0601 1.0000 Uani
C81 0.3636(7) 0.1110(6) 0.4001(5) 0.0470 1.0000 Uani
C82 0.2872(6) 0.1570(5) 0.4029(4) 0.0336 1.0000 Uani
H31 0.0789(8) -0.2445(5) 0.1745(5) 0.0614 1.0000 Uiso
H51 -0.1937(9) -0.2397(5) 0.0498(5) 0.0610 1.0000 Uiso
H81 0.1573(9) -0.0140(8) 0.3539(5) 0.0808 1.0000 Uiso
H82 0.0625(9) -0.0811(8) 0.3306(5) 0.0808 1.0000 Uiso
H83 0.0532(9) 0.0001(8) 0.3068(5) 0.0808 1.0000 Uiso
H91 0.2380(8) -0.0003(6) 0.2702(5) 0.0654 1.0000 Uiso
H92 0.1961(8) -0.0579(6) 0.1924(5) 0.0654 1.0000 Uiso
H93 0.1347(8) 0.0144(6) 0.2225(5) 0.0654 1.0000 Uiso
H101 0.2537(9) -0.1199(7) 0.3081(6) 0.0859 1.0000 Uiso
H102 0.1611(9) -0.1888(7) 0.2857(6) 0.0859 1.0000 Uiso
H103 0.2139(9) -0.1802(7) 0.2311(6) 0.0859 1.0000 Uiso
H121 -0.1322(13) -0.4341(7) -0.0184(7) 0.1116 1.0000 Uiso
H122 -0.1989(13) -0.3663(7) 0.0112(7) 0.1116 1.0000 Uiso
H123 -0.1237(13) -0.3431(7) -0.0255(7) 0.1116 1.0000 Uiso
H131 -0.0676(13) -0.4538(7) 0.0905(7) 0.1267 1.0000 Uiso
H132 -0.1298(13) -0.3851(7) 0.1245(7) 0.1267 1.0000 Uiso
H133 -0.0113(13) -0.3756(7) 0.1550(7) 0.1267 1.0000 Uiso
H141 0.0470(12) -0.4206(7) 0.0328(8) 0.1202 1.0000 Uiso
H142 0.0987(12) -0.3442(7) 0.1000(8) 0.1202 1.0000 Uiso
H143 0.0577(12) -0.3285(7) 0.0280(8) 0.1202 1.0000 Uiso
H171 -0.3430(7) 0.2728(7) -0.0162(5) 0.0600 1.0000 Uiso
H191 -0.4000(7) 0.0262(6) -0.0539(5) 0.0574 1.0000 Uiso
H221 -0.249(2) 0.3974(17) 0.2004(14) 0.1024 0.5000 Uiso
H222 -0.346(2) 0.3323(17) 0.1583(14) 0.1024 0.5000 Uiso
H223 -0.245(2) 0.3011(17) 0.1943(14) 0.1024 0.5000 Uiso
H2211 -0.1698(16) 0.4001(12) 0.206(1) 0.0586 0.5000 Uiso
H2212 -0.2346(16) 0.3209(12) 0.205(1) 0.0586 0.5000 Uiso
H2213 -0.1305(16) 0.3105(12) 0.190(1) 0.0586 0.5000 Uiso
H231 -0.0923(18) 0.3818(16) 0.1616(13) 0.0936 0.5000 Uiso
H232 -0.1025(18) 0.2854(16) 0.1558(13) 0.0936 0.5000 Uiso
H233 -0.1012(18) 0.3121(16) 0.0907(13) 0.0936 0.5000 Uiso
H2311 -0.1590(18) 0.4213(14) 0.1076(12) 0.0762 0.5000 Uiso
H2312 -0.2265(18) 0.3637(14) 0.0342(12) 0.0762 0.5000 Uiso
H2313 -0.1290(18) 0.3316(14) 0.0739(12) 0.0762 0.5000 Uiso
H241 -0.229(2) 0.4390(18) 0.1147(15) 0.1052 0.5000 Uiso
H242 -0.327(2) 0.3856(18) 0.0582(15) 0.1052 0.5000 Uiso
H243 -0.221(2) 0.3735(18) 0.0462(15) 0.1052 0.5000 Uiso
H2411 -0.3105(18) 0.4346(14) 0.1435(13) 0.0835 0.5000 Uiso
H2412 -0.3774(18) 0.3515(14) 0.1327(13) 0.0835 0.5000 Uiso
H2413 -0.3711(18) 0.3772(14) 0.0682(13) 0.0835 0.5000 Uiso
H261 -0.5693(12) 0.1856(11) -0.1619(8) 0.1458 1.0000 Uiso
H262 -0.5692(12) 0.1655(11) -0.0939(8) 0.1458 1.0000 Uiso
H263 -0.5073(12) 0.2484(11) -0.0889(8) 0.1458 1.0000 Uiso
H271 -0.4219(12) 0.1703(11) -0.1973(8) 0.1451 1.0000 Uiso
H272 -0.3644(12) 0.2361(11) -0.1248(8) 0.1451 1.0000 Uiso
H273 -0.3217(12) 0.1496(11) -0.1506(8) 0.1451 1.0000 Uiso
H281 -0.5269(13) 0.0585(11) -0.2024(8) 0.1613 1.0000 Uiso
H282 -0.5375(13) 0.0461(11) -0.1339(8) 0.1613 1.0000 Uiso
H283 -0.4424(13) 0.0189(11) -0.1578(8) 0.1613 1.0000 Uiso
H291 -0.2446(7) -0.0698(5) 0.1439(4) 0.0447 1.0000 Uiso
H292 -0.2693(7) -0.1242(5) 0.0655(4) 0.0447 1.0000 Uiso
H301 -0.3286(7) 0.0329(5) 0.1083(5) 0.0490 1.0000 Uiso
H302 -0.3498(7) -0.0282(5) 0.0322(5) 0.0490 1.0000 Uiso
H311 -0.2205(8) -0.0510(6) -0.0110(5) 0.0535 1.0000 Uiso
H312 -0.1180(8) -0.0674(6) 0.0364(5) 0.0535 1.0000 Uiso
H331 -0.1552(8) 0.0119(6) -0.0772(5) 0.0662 1.0000 Uiso
H341 -0.0667(8) 0.1261(6) -0.0813(5) 0.0614 1.0000 Uiso
H351 0.0282(9) 0.2257(7) 0.0224(5) 0.0794 1.0000 Uiso
H361 0.0321(8) 0.2050(7) 0.1244(6) 0.0659 1.0000 Uiso
H371 -0.2946(7) 0.1596(6) 0.2354(5) 0.0503 1.0000 Uiso
H381 -0.3959(8) 0.1417(8) 0.3003(6) 0.0795 1.0000 Uiso
H391 -0.3699(9) 0.0379(8) 0.3508(6) 0.0766 1.0000 Uiso
H401 -0.2478(8) -0.0494(7) 0.3343(5) 0.0631 1.0000 Uiso
H411 -0.1486(7) -0.0263(5) 0.2681(5) 0.0527 1.0000 Uiso
H441 0.2562(7) 0.6034(6) 0.3011(5) 0.0541 1.0000 Uiso
H461 0.3728(6) 0.5807(5) 0.4872(5) 0.0519 1.0000 Uiso
H491 0.0237(11) 0.4059(9) 0.1717(7) 0.1095 1.0000 Uiso
H492 0.0315(11) 0.4788(9) 0.2407(7) 0.1095 1.0000 Uiso
H493 0.0542(11) 0.3873(9) 0.2430(7) 0.1095 1.0000 Uiso
H501 0.1661(12) 0.3548(8) 0.1495(7) 0.1069 1.0000 Uiso
H502 0.2744(12) 0.3827(8) 0.2037(7) 0.1069 1.0000 Uiso
H503 0.1906(12) 0.3347(8) 0.2200(7) 0.1069 1.0000 Uiso
H511 0.1302(12) 0.4832(8) 0.1432(7) 0.1189 1.0000 Uiso
H512 0.1319(12) 0.5583(8) 0.2094(7) 0.1189 1.0000 Uiso
H513 0.2338(12) 0.5324(8) 0.1950(7) 0.1189 1.0000 Uiso
H531 0.364(1) 0.7991(8) 0.4013(8) 0.1160 1.0000 Uiso
H532 0.259(1) 0.7420(8) 0.3703(8) 0.1160 1.0000 Uiso
H533 0.347(1) 0.7174(8) 0.3369(8) 0.1160 1.0000 Uiso
H541 0.3674(11) 0.7994(8) 0.5086(8) 0.1088 1.0000 Uiso
H542 0.3600(11) 0.7147(8) 0.5264(8) 0.1088 1.0000 Uiso
H543 0.2649(11) 0.7399(8) 0.4782(8) 0.1088 1.0000 Uiso
H551 0.4994(9) 0.7599(7) 0.4700(8) 0.1053 1.0000 Uiso
H552 0.4906(9) 0.6757(7) 0.4883(8) 0.1053 1.0000 Uiso
H553 0.4985(9) 0.6721(7) 0.4150(8) 0.1053 1.0000 Uiso
H581 0.0630(8) 0.2032(6) 0.6246(5) 0.0646 1.0000 Uiso
H601 0.2949(7) 0.3622(5) 0.6491(5) 0.0489 1.0000 Uiso
H631 -0.1578(7) 0.1745(6) 0.4303(5) 0.0588 1.0000 Uiso
H632 -0.1114(7) 0.2537(6) 0.4963(5) 0.0588 1.0000 Uiso
H633 -0.0684(7) 0.2360(6) 0.4330(5) 0.0588 1.0000 Uiso
H641 -0.1322(8) 0.0853(7) 0.5017(6) 0.0863 1.0000 Uiso
H642 -0.0894(8) 0.1678(7) 0.5653(6) 0.0863 1.0000 Uiso
H643 -0.0251(8) 0.0908(7) 0.5550(6) 0.0863 1.0000 Uiso
H651 -0.0642(7) 0.0535(5) 0.4070(5) 0.0571 1.0000 Uiso
H652 0.0457(7) 0.0567(5) 0.4559(5) 0.0571 1.0000 Uiso
H653 0.0246(7) 0.1134(5) 0.4069(5) 0.0571 1.0000 Uiso
H671 0.2438(11) 0.3956(7) 0.8117(5) 0.0826 1.0000 Uiso
H672 0.1559(11) 0.4062(7) 0.7498(5) 0.0826 1.0000 Uiso
H673 0.2691(11) 0.4210(7) 0.7519(5) 0.0826 1.0000 Uiso
H681 0.1834(13) 0.2587(8) 0.7953(6) 0.1205 1.0000 Uiso
H682 0.0877(13) 0.2563(8) 0.7332(6) 0.1205 1.0000 Uiso
H683 0.1637(13) 0.1882(8) 0.7233(6) 0.1205 1.0000 Uiso
H691 0.3450(12) 0.285(1) 0.7951(6) 0.1180 1.0000 Uiso
H692 0.3680(12) 0.311(1) 0.7348(6) 0.1180 1.0000 Uiso
H693 0.3235(12) 0.218(1) 0.7213(6) 0.1180 1.0000 Uiso
H701 0.3638(6) 0.4565(5) 0.5032(4) 0.0404 1.0000 Uiso
H702 0.3507(6) 0.3764(5) 0.4381(4) 0.0404 1.0000 Uiso
H711 0.3279(6) 0.3849(5) 0.5623(4) 0.0411 1.0000 Uiso
H712 0.3125(6) 0.2993(5) 0.5016(4) 0.0411 1.0000 Uiso
H721 0.2292(6) 0.5012(5) 0.5328(4) 0.0405 1.0000 Uiso
H722 0.1501(6) 0.4330(5) 0.5335(4) 0.0405 1.0000 Uiso
H741 0.1280(7) 0.6020(5) 0.5067(5) 0.0500 1.0000 Uiso
H751 -0.0092(7) 0.6368(5) 0.4296(5) 0.0517 1.0000 Uiso
H761 -0.1044(7) 0.5307(5) 0.3334(5) 0.0582 1.0000 Uiso
H771 -0.0664(7) 0.3946(6) 0.3177(5) 0.0586 1.0000 Uiso
H781 0.3140(7) 0.2658(6) 0.3111(5) 0.0521 1.0000 Uiso
H791 0.4469(8) 0.1881(7) 0.3037(5) 0.0702 1.0000 Uiso
H801 0.4769(8) 0.0884(7) 0.3601(6) 0.0767 1.0000 Uiso
H811 0.3771(7) 0.0706(6) 0.4251(5) 0.0588 1.0000 Uiso
H821 0.2437(6) 0.1487(5) 0.4291(4) 0.0341 1.0000 Uiso
C101 -0.3206(7) 0.0141(5) 0.4949(4) 0.0615 1.0000 Uani
C102 -0.4184(7) 0.0126(5) 0.4617(5) 0.0544 1.0000 Uani
C103 -0.4675(5) -0.0560(6) 0.4096(4) 0.0581 1.0000 Uani
C104 -0.4192(7) -0.1228(5) 0.3910(4) 0.0634 1.0000 Uani
C105 -0.3219(7) -0.1213(5) 0.4239(5) 0.0595 1.0000 Uani
C106 -0.2725(5) -0.0521(6) 0.4762(5) 0.0629 1.0000 Uani
H1011 -0.2853(7) 0.0635(5) 0.5325(4) 0.0832 1.0000 Uiso
H1021 -0.4533(7) 0.0613(5) 0.4750(5) 0.0786 1.0000 Uiso
H1031 -0.5377(5) -0.0568(6) 0.3853(4) 0.0826 1.0000 Uiso
H1041 -0.4546(7) -0.1724(5) 0.3535(4) 0.0856 1.0000 Uiso
H1051 -0.2869(7) -0.1699(5) 0.4104(5) 0.0835 1.0000 Uiso
H1061 -0.2022(5) -0.0513(6) 0.5004(5) 0.0859 1.0000 Uiso
C201 -0.315(1) -0.2350(7) -0.0951(7) 0.1236 1.0000 Uani
C202 -0.3158(9) -0.1880(8) -0.1353(6) 0.1244 1.0000 Uani
C203 -0.3893(13) -0.1441(7) -0.1488(5) 0.1193 1.0000 Uani
C204 -0.468(1) -0.1465(7) -0.1214(6) 0.1139 1.0000 Uani
C205 -0.4675(9) -0.1920(8) -0.0815(6) 0.1097 1.0000 Uani
C206 -0.3930(12) -0.2374(6) -0.0683(5) 0.1178 1.0000 Uani
H2011 -0.260(1) -0.2680(7) -0.0849(7) 0.1305 1.0000 Uiso
H2021 -0.2612(9) -0.1867(8) -0.1547(6) 0.1322 1.0000 Uiso
H2031 -0.3900(13) -0.1099(7) -0.1785(5) 0.1315 1.0000 Uiso
H2041 -0.524(1) -0.1144(7) -0.1323(6) 0.1250 1.0000 Uiso
H2051 -0.5213(9) -0.1923(8) -0.0613(6) 0.1222 1.0000 Uiso
H2061 -0.3924(12) -0.2717(6) -0.0387(5) 0.1269 1.0000 Uiso
C301 0.3276(9) 0.6256(9) 0.6720(7) 0.1422 1.0000 Uani
C302 0.3764(12) 0.6503(7) 0.6394(5) 0.1283 1.0000 Uani
C303 0.4669(11) 0.6155(9) 0.6329(5) 0.1206 1.0000 Uani
C304 0.4970(9) 0.5583(9) 0.6596(6) 0.1406 1.0000 Uani
C305 0.4423(13) 0.5299(7) 0.6943(6) 0.1506 1.0000 Uani
C306 0.3602(12) 0.562(1) 0.7009(6) 0.1487 1.0000 Uani
H3011 0.2669(9) 0.6503(9) 0.6770(7) 0.1787 1.0000 Uiso
H3021 0.3540(12) 0.6938(7) 0.6189(5) 0.1681 1.0000 Uiso
H3031 0.5057(11) 0.6349(9) 0.6081(5) 0.1653 1.0000 Uiso
H3041 0.5585(9) 0.5346(9) 0.6556(6) 0.1751 1.0000 Uiso
H3051 0.4642(13) 0.4858(7) 0.7141(6) 0.1842 1.0000 Uiso
H3061 0.3211(12) 0.543(1) 0.7254(6) 0.1853 1.0000 Uiso

loop_
_atom_site_aniso_label
_atom_site_aniso_U_11
_atom_site_aniso_U_22
_atom_site_aniso_U_33
_atom_site_aniso_U_23
_atom_site_aniso_U_13
_atom_site_aniso_U_12
Y1 0.0302(5) 0.0225(5) 0.0235(5) 0.0100(4) 0.0063(4) 0.0019(4)
Y2 0.0239(5) 0.0195(4) 0.0243(5) 0.0069(4) 0.0065(4) 0.0039(3)
Cl1 0.0344(13) 0.0387(13) 0.0335(13) 0.006(1) 0.0108(11) 0.002(1)
Cl2 0.0286(12) 0.0352(12) 0.0382(14) 0.005(1) 0.006(1) 0.0044(9)
O1 0.041(4) 0.026(3) 0.030(4) 0.009(3) 0.010(3) 0.009(3)
O2 0.042(4) 0.033(3) 0.034(4) 0.016(3) 0.001(3) 0.005(3)
O3 0.047(4) 0.034(3) 0.035(4) 0.014(3) 0.018(3) 0.003(3)
O4 0.029(3) 0.026(3) 0.035(4) 0.010(3) 0.009(3) 0.003(2)
N1 0.042(5) 0.046(5) 0.026(4) 0.014(4) 0.008(4) 0.001(4)
N2 0.048(5) 0.030(4) 0.033(5) 0.011(3) 0.007(4) 0.004(3)
N3 0.043(5) 0.031(4) 0.030(4) 0.004(3) 0.013(4) -0.002(3)
N4 0.032(4) 0.034(4) 0.040(5) 0.013(4) 0.007(4) 0.005(3)
N5 0.034(4) 0.017(3) 0.033(4) 0.010(3) 0.011(3) 0.009(3)
N6 0.025(4) 0.033(4) 0.028(4) 0.012(3) 0.002(3) 0.012(3)
C1 0.058(6) 0.030(5) 0.021(5) 0.009(4) 0.019(5) 0.007(4)
C2 0.057(6) 0.038(5) 0.031(5) 0.021(4) 0.016(5) 0.018(4)
C3 0.089(8) 0.033(5) 0.031(6) 0.019(4) 0.032(6) 0.029(5)
C4 0.12(1) 0.037(6) 0.029(6) 0.017(5) 0.035(7) 0.024(6)
C5 0.086(8) 0.030(5) 0.032(6) 0.014(4) 0.019(5) 0.001(5)
C6 0.047(6) 0.036(5) 0.027(5) 0.018(4) 0.014(4) -0.003(4)
C7 0.066(7) 0.045(6) 0.033(6) 0.014(4) 0.018(5) 0.033(5)
C8 0.080(9) 0.089(9) 0.031(6) 0.019(6) 0.020(6) 0.029(7)
C9 0.054(7) 0.047(6) 0.051(7) 0.018(5) 0.008(5) 0.008(5)
C10 0.085(9) 0.071(8) 0.061(8) 0.035(7) 0.008(7) 0.035(7)
C11 0.141(13) 0.025(6) 0.058(8) 0.005(5) 0.045(8) 0.020(7)
C12 0.163(16) 0.034(7) 0.090(12) -0.019(7) -0.002(11) 0.012(8)
C13 0.177(16) 0.030(6) 0.095(11) 0.023(6) 0.068(11) 0.013(8)
C14 0.144(14) 0.046(7) 0.106(12) -0.003(7) 0.077(11) 0.010(8)
C15 0.033(5) 0.041(5) 0.034(6) 0.018(4) 0.002(4) 0.002(4)
C16 0.031(5) 0.047(6) 0.046(6) 0.023(5) 0.001(5) 0.001(4)
C17 0.031(6) 0.066(7) 0.052(7) 0.031(6) -0.011(5) -0.012(5)
C18 0.088(7) 0.135(8) 0.073(6) 0.076(6) -0.025(5) -0.021(6)
C19 0.046(6) 0.053(6) 0.038(6) 0.021(5) -0.003(5) -0.004(5)
C20 0.036(5) 0.039(5) 0.040(6) 0.019(4) 0.009(5) -0.001(4)
C21 0.053(7) 0.050(6) 0.064(8) 0.036(6) -0.000(6) 0.007(5)
C25 0.104(6) 0.150(7) 0.081(6) 0.073(5) -0.028(5) -0.022(5)
C26 0.109(7) 0.161(8) 0.086(7) 0.066(6) -0.034(6) -0.011(6)
C27 0.112(7) 0.160(8) 0.085(7) 0.065(6) -0.020(6) -0.026(6)
C28 0.120(7) 0.159(8) 0.090(7) 0.069(6) -0.037(6) -0.027(6)
C29 0.046(6) 0.023(4) 0.031(5) 0.005(4) 0.007(4) -0.009(4)
C30 0.042(6) 0.036(5) 0.035(6) 0.011(4) 0.003(5) -0.005(4)
C31 0.059(7) 0.037(5) 0.032(6) 0.009(4) 0.012(5) -0.000(5)
C32 0.046(6) 0.038(5) 0.028(5) 0.008(4) 0.011(5) 0.004(4)
C33 0.064(7) 0.054(6) 0.029(6) 0.018(5) 0.009(5) -0.000(5)
C34 0.049(7) 0.063(7) 0.038(6) 0.015(5) 0.007(5) -0.005(5)
C35 0.071(8) 0.075(8) 0.044(7) 0.037(6) 0.017(6) -0.004(6)
C36 0.051(7) 0.059(7) 0.049(7) 0.022(6) 0.007(6) -0.018(5)
C37 0.039(6) 0.055(6) 0.039(6) 0.003(5) 0.016(5) 0.010(5)
C38 0.037(7) 0.080(9) 0.079(9) 0.018(7) 0.025(6) 0.010(6)
C39 0.051(8) 0.086(9) 0.061(8) 0.011(7) 0.025(6) -0.014(7)
C40 0.049(7) 0.058(7) 0.048(7) 0.014(5) 0.020(6) -0.017(5)
C41 0.044(6) 0.038(5) 0.042(6) 0.017(4) 0.010(5) -0.008(4)
C42 0.039(6) 0.024(5) 0.046(6) 0.018(4) 0.018(5) 0.004(4)
C43 0.099(6) 0.061(5) 0.046(5) 0.035(4) 0.023(5) 0.008(5)
C44 0.047(6) 0.040(6) 0.050(7) 0.022(5) 0.014(5) 0.007(5)
C45 0.054(5) 0.038(4) 0.116(7) 0.046(4) 0.016(5) -0.001(4)
C46 0.023(5) 0.035(5) 0.057(6) 0.023(5) 0.002(4) -0.004(4)
C47 0.025(5) 0.030(5) 0.043(6) 0.017(4) 0.005(4) -0.000(4)
C48 0.119(6) 0.072(4) 0.055(4) 0.031(4) 0.016(4) 0.008(4)
C49 0.125(7) 0.081(6) 0.063(5) 0.026(5) 0.008(5) 0.005(5)
C50 0.130(7) 0.079(6) 0.060(5) 0.024(5) 0.014(5) 0.012(5)
C51 0.134(7) 0.082(6) 0.060(5) 0.031(5) 0.007(5) 0.007(5)
C52 0.070(4) 0.046(4) 0.128(6) 0.043(4) 0.008(4) -0.003(3)
C53 0.082(6) 0.054(5) 0.134(7) 0.042(5) -0.004(5) -0.004(5)
C54 0.084(6) 0.057(5) 0.138(7) 0.032(5) 0.015(6) -0.008(5)
C55 0.072(5) 0.051(5) 0.137(7) 0.036(5) 0.001(5) -0.007(4)
C56 0.033(5) 0.016(4) 0.040(5) 0.011(4) 0.020(4) 0.013(3)
C57 0.035(5) 0.031(5) 0.039(6) 0.021(4) 0.020(4) 0.016(4)
C58 0.065(7) 0.037(5) 0.056(7) 0.023(5) 0.040(6) 0.030(5)
C59 0.074(8) 0.027(5) 0.037(6) 0.012(4) 0.024(5) 0.013(5)
C60 0.054(6) 0.027(5) 0.038(6) 0.013(4) 0.021(5) 0.003(4)
C61 0.037(5) 0.022(4) 0.034(5) 0.010(4) 0.016(4) 0.013(4)
C62 0.030(5) 0.035(5) 0.066(7) 0.024(5) 0.021(5) 0.005(4)
C63 0.035(6) 0.046(6) 0.065(7) 0.026(5) 0.018(5) 0.008(4)
C64 0.058(7) 0.058(7) 0.10(1) 0.048(7) 0.030(7) -0.005(6)
C65 0.043(6) 0.029(5) 0.064(7) 0.010(5) 0.008(5) 0.001(4)
C66 0.118(11) 0.052(7) 0.034(6) 0.020(5) 0.028(7) 0.033(7)
C67 0.122(12) 0.061(8) 0.034(7) 0.009(6) 0.012(7) -0.004(7)
C68 0.173(16) 0.076(9) 0.049(8) 0.033(7) 0.025(9) -0.026(9)
C69 0.135(15) 0.126(13) 0.043(8) 0.029(8) -0.002(9) 0.043(11)
C70 0.020(5) 0.035(5) 0.036(5) 0.017(4) 0.005(4) -0.002(4)
C71 0.033(5) 0.033(5) 0.027(5) 0.014(4) 0.007(4) 0.003(4)
C72 0.037(5) 0.025(4) 0.036(5) 0.011(4) 0.016(4) 0.006(4)
C73 0.029(5) 0.032(5) 0.033(5) 0.013(4) 0.016(4) 0.009(4)
C74 0.054(6) 0.022(5) 0.044(6) 0.007(4) 0.023(5) 0.008(4)
C75 0.056(7) 0.024(5) 0.052(7) 0.012(4) 0.022(5) 0.010(4)
C76 0.037(6) 0.032(5) 0.067(7) 0.020(5) 0.009(5) 0.012(4)
C77 0.040(6) 0.038(6) 0.054(7) 0.011(5) 0.002(5) 0.010(4)
C78 0.042(6) 0.048(6) 0.042(6) 0.014(5) 0.018(5) 0.013(5)
C79 0.050(7) 0.075(8) 0.060(7) 0.031(6) 0.036(6) 0.030(6)
C80 0.049(7) 0.070(8) 0.079(9) 0.034(7) 0.033(6) 0.038(6)
C81 0.047(6) 0.050(6) 0.053(7) 0.024(5) 0.020(5) 0.024(5)
C82 0.031(5) 0.037(5) 0.027(5) 0.008(4) 0.002(4) 0.007(4)
C101 0.063(5) 0.063(5) 0.076(6) 0.035(5) 0.032(5) 0.012(5)
C102 0.052(5) 0.054(5) 0.074(6) 0.032(4) 0.033(5) 0.018(4)
C103 0.061(5) 0.055(5) 0.075(6) 0.031(4) 0.035(5) 0.012(4)
C104 0.076(6) 0.049(5) 0.080(6) 0.028(5) 0.037(5) 0.005(5)
C105 0.072(6) 0.053(5) 0.077(6) 0.039(4) 0.038(5) 0.023(4)
C106 0.066(6) 0.065(5) 0.077(6) 0.039(5) 0.034(5) 0.016(5)
C201 0.127(9) 0.112(8) 0.085(8) -0.009(7) 0.002(7) 0.032(8)
C202 0.133(9) 0.114(9) 0.081(8) -0.017(7) 0.014(7) 0.022(7)
C203 0.14(1) 0.107(8) 0.075(8) -0.002(6) 0.013(7) 0.019(7)
C204 0.126(9) 0.101(8) 0.079(8) 0.001(6) 0.004(7) 0.030(7)
C205 0.118(9) 0.101(8) 0.081(8) 0.006(6) 0.010(7) 0.018(7)
C206 0.130(9) 0.104(8) 0.086(8) 0.007(6) 0.004(7) 0.022(7)
C301 0.13(1) 0.16(1) 0.14(1) 0.032(8) 0.062(8) -0.001(8)
C302 0.13(1) 0.14(1) 0.130(9) 0.053(8) 0.052(8) -0.014(8)
C303 0.125(9) 0.14(1) 0.119(9) 0.052(7) 0.067(8) -0.014(8)
C304 0.13(1) 0.16(1) 0.14(1) 0.042(8) 0.065(8) -0.003(8)
C305 0.15(1) 0.16(1) 0.15(1) 0.044(8) 0.060(9) -0.005(9)
C306 0.14(1) 0.165(11) 0.15(1) 0.038(8) 0.067(9) -0.010(9)

loop_
_atom_type_symbol
_atom_type_scat_dispersion_real
_atom_type_scat_dispersion_imag
_atom_type_scat_Cromer_Mann_a1
_atom_type_scat_Cromer_Mann_b1
_atom_type_scat_Cromer_Mann_a2
_atom_type_scat_Cromer_Mann_b2
_atom_type_scat_Cromer_Mann_a3
_atom_type_scat_Cromer_Mann_b3
_atom_type_scat_Cromer_Mann_a4
_atom_type_scat_Cromer_Mann_b4
_atom_type_scat_Cromer_Mann_c
_atom_type_scat_source
'C   ' 0.0020 0.0020 2.3100 20.8439 1.0200 10.2075 1.5886 0.5687 0.8650 51.6512 0.2156 International_Tables_Vol_IV_Table_2.2B
'H   ' 0.0000 0.0000 0.4930 10.5109 0.3229 26.1257 0.1402 3.1424 0.0408 57.7997 0.0030 International_Tables_Vol_IV_Table_2.2B
'N   ' 0.0040 0.0030 12.2126 0.0057 3.1322 9.8933 2.0125 28.9975 1.1663 0.5826 -11.5290 International_Tables_Vol_IV_Table_2.2B
'O   ' 0.0080 0.0060 3.0485 13.2771 2.2868 5.7011 1.5463 0.3239 0.8670 32.9089 0.2508 International_Tables_Vol_IV_Table_2.2B
'Cl  ' 0.1320 0.1590 11.4604 0.0104 7.1964 1.1662 6.2556 18.5194 1.6455 47.7784 -9.5574 International_Tables_Vol_IV_Table_2.2B
'Y   ' -2.9510 3.5420 17.7760 1.4029 10.2946 12.8006 5.7263 0.1256 3.2659 104.3540 1.9121 International_Tables_Vol_IV_Table_2.2B

loop_
_geom_angle_atom_site_label_1
_geom_angle_atom_site_label_2
_geom_angle_atom_site_label_3
_geom_angle
_geom_angle_publ_flag
Cl1 Y1 Cl2 71.91(7) yes
Cl1 Y1 O1 87.12(16) yes
Cl2 Y1 O1 118.08(16) yes
Cl1 Y1 O2 119.80(17) yes
Cl2 Y1 O2 82.31(17) yes
O1 Y1 O2 151.3(2) yes
Cl1 Y1 N1 78.32(18) yes
Cl2 Y1 N1 129.62(18) yes
O1 Y1 N1 99.5(2) yes
O2 Y1 N1 78.4(2) yes
Cl1 Y1 N2 137.14(19) yes
Cl2 Y1 N2 150.65(19) yes
O1 Y1 N2 75.0(2) yes
O2 Y1 N2 78.0(2) yes
N1 Y1 N2 67.1(2) yes
Cl1 Y1 N3 133.26(17) yes
Cl2 Y1 N3 73.97(16) yes
O1 Y1 N3 81.7(2) yes
O2 Y1 N3 85.6(2) yes
N1 Y1 N3 148.2(2) yes
N2 Y1 N3 82.9(2) yes
Cl1 Y2 Cl2 71.93(7) yes
Cl1 Y2 O3 84.07(16) yes
Cl2 Y2 O3 120.40(17) yes
Cl1 Y2 O4 117.44(15) yes
Cl2 Y2 O4 86.45(16) yes
O3 Y2 O4 150.9(2) yes
Cl1 Y2 N4 131.90(18) yes
Cl2 Y2 N4 79.43(17) yes
O3 Y2 N4 78.1(2) yes
O4 Y2 N4 97.9(2) yes
Cl1 Y2 N5 149.20(16) yes
Cl2 Y2 N5 138.83(16) yes
O3 Y2 N5 77.3(2) yes
O4 Y2 N5 74.6(2) yes
N4 Y2 N5 67.8(2) yes
Cl1 Y2 N6 72.46(16) yes
Cl2 Y2 N6 133.56(16) yes
O3 Y2 N6 84.0(2) yes
O4 Y2 N6 84.4(2) yes
N4 Y2 N6 146.9(2) yes
N5 Y2 N6 81.3(2) yes
Y1 Cl1 Y2 107.19(8) yes
Y1 Cl2 Y2 107.40(8) yes
Y1 O1 C1 146.1(5) yes
Y1 O2 C15 136.7(6) yes
Y2 O3 C42 139.6(6) yes
Y2 O4 C56 147.2(5) yes
Y1 N1 C32 119.1(6) yes
Y1 N1 C36 120.5(6) yes
C32 N1 C36 117.9(8) yes
Y1 N2 C29 110.9(5) yes
Y1 N2 C30 107.7(5) yes
C29 N2 C30 105.9(7) yes
Y1 N2 C31 112.2(6) yes
C29 N2 C31 110.0(7) yes
C30 N2 C31 110.0(7) yes
Y1 N3 C37 119.6(6) yes
Y1 N3 C41 121.8(6) yes
C37 N3 C41 117.8(9) yes
Y2 N4 C73 119.7(5) yes
Y2 N4 C77 121.3(6) yes
C73 N4 C77 116.4(7) yes
Y2 N5 C70 109.9(5) yes
Y2 N5 C71 111.5(4) yes
C70 N5 C71 105.3(6) yes
Y2 N5 C72 110.9(5) yes
C70 N5 C72 110.8(6) yes
C71 N5 C72 108.3(6) yes
Y2 N6 C78 119.0(5) yes
Y2 N6 C82 122.2(6) yes
C78 N6 C82 118.5(7) yes
O1 C1 C2 121.6(8) yes
O1 C1 C6 118.9(8) yes
C2 C1 C6 119.5(8) yes
C1 C2 C3 117.5(9) yes
C1 C2 C7 121.4(8) yes
C3 C2 C7 120.9(8) yes
C2 C3 C4 123.6(9) yes
C2 C3 H31 118.4(6) no
C4 C3 H31 118.0(5) no
C3 C4 C5 118.1(9) yes
C3 C4 C11 119.7(10) yes
C5 C4 C11 122.1(11) yes
C4 C5 C6 120.1(10) yes
C4 C5 H51 120.2(6) no
C6 C5 H51 119.7(6) no
C1 C6 C5 120.8(9) yes
C1 C6 C29 120.5(8) yes
C5 C6 C29 118.6(8) yes
C2 C7 C8 110.3(9) yes
C2 C7 C9 110.2(8) yes
C8 C7 C9 109.3(9) yes
C2 C7 C10 111.7(8) yes
C8 C7 C10 107.6(8) yes
C9 C7 C10 107.7(9) yes
C7 C8 H81 110.0(6) no
C7 C8 H82 109.4(6) no
H81 C8 H82 109.477 no
C7 C8 H83 108.9(5) no
H81 C8 H83 109.476 no
H82 C8 H83 109.476 no
C7 C9 H91 109.8(5) no
C7 C9 H92 109.0(5) no
H91 C9 H92 109.476 no
C7 C9 H93 109.6(5) no
H91 C9 H93 109.476 no
H92 C9 H93 109.475 no
C7 C10 H101 109.6(6) no
C7 C10 H102 109.0(7) no
H101 C10 H102 109.476 no
C7 C10 H103 109.8(6) no
H101 C10 H103 109.475 no
H102 C10 H103 109.475 no
C4 C11 C12 112.2(10) yes
C4 C11 C13 110.1(9) yes
C12 C11 C13 111.4(13) yes
C4 C11 C14 108.9(10) yes
C12 C11 C14 107.5(12) yes
C13 C11 C14 106.5(11) yes
C11 C12 H121 110.1(6) no
C11 C12 H122 108.5(9) no
H121 C12 H122 109.476 no
C11 C12 H123 109.8(8) no
H121 C12 H123 109.477 no
H122 C12 H123 109.476 no
C11 C13 H131 110.7(6) no
C11 C13 H132 109.6(8) no
H131 C13 H132 109.475 no
C11 C13 H133 108.0(8) no
H131 C13 H133 109.475 no
H132 C13 H133 109.475 no
C11 C14 H141 110.1(6) no
C11 C14 H142 108.7(7) no
H141 C14 H142 109.476 no
C11 C14 H143 109.6(7) no
H141 C14 H143 109.477 no
H142 C14 H143 109.476 no
O2 C15 C16 121.7(8) yes
O2 C15 C20 118.1(8) yes
C16 C15 C20 120.1(8) yes
C15 C16 C17 116.3(9) yes
C15 C16 C21 125.6(8) yes
C17 C16 C21 118.1(8) yes
C16 C17 C18 124.8(10) yes
C16 C17 H171 117.1(6) no
C18 C17 H171 118.1(6) no
C17 C18 C19 117.4(11) yes
C17 C18 C25 120.2(12) yes
C19 C18 C25 122.4(14) yes
C18 C19 C20 120.4(10) yes
C18 C19 H191 119.8(7) no
C20 C19 H191 119.8(5) no
C15 C20 C19 120.8(8) yes
C15 C20 C30 119.2(8) yes
C19 C20 C30 120.0(8) yes
C16 C21 C22 109.1(14) yes
C16 C21 C221 119.0(10) yes
C22 C21 C221 45.5(13) yes
C16 C21 C23 104.6(12) yes
C22 C21 C23 108.5(16) yes
C221 C21 C23 63.1(12) yes
C16 C21 C231 110.2(13) yes
C22 C21 C231 140.7(17) yes
C221 C21 C231 110.4(14) yes
C23 C21 C231 59.2(13) yes
C16 C21 C24 117.9(15) yes
C22 C21 C24 114.8(19) yes
C221 C21 C24 123.0(16) yes
C23 C21 C24 100.7(17) yes
C231 C21 C24 44.8(14) yes
C16 C21 C241 109.7(11) yes
C22 C21 C241 62.5(14) yes
C221 C21 C241 101.2(14) yes
C23 C21 C241 145.7(14) yes
C231 C21 C241 105.1(14) yes
C24 C21 C241 60.8(16) yes
C21 C22 C221 70.1(19) yes
C21 C22 C241 63.6(14) yes
C221 C22 C241 122.5(25) yes
C21 C22 H221 110.3(12) no
C221 C22 H221 77.3(18) no
C241 C22 H221 88.4(13) no
C21 C22 H222 110.0(13) no
C221 C22 H222 172.2(17) no
C241 C22 H222 62.7(14) no
H221 C22 H222 109.476 no
C21 C22 H223 108.0(12) no
C221 C22 H223 63.7(17) no
C241 C22 H223 162.1(13) no
H221 C22 H223 109.476 no
H222 C22 H223 109.476 no
C21 C22 H2212 116.2(26) no
C221 C22 H2212 55.5(16) no
C241 C22 H2212 176.9(31) no
H221 C22 H2212 88.9(21) no
H222 C22 H2212 119.6(20) no
H223 C22 H2212 20.6(21) no
C21 C221 C22 64.5(17) yes
C21 C221 C23 62.4(12) yes
C22 C221 C23 126.8(23) yes
C21 C221 H223 96.7(19) no
C22 C221 H223 51.4(14) no
C23 C221 H223 136.6(24) no
C21 C221 H2211 109.4(8) no
C22 C221 H2211 99.1(18) no
C23 C221 H2211 97.1(11) no
H223 C221 H2211 126.2(18) no
C21 C221 H2212 108.6(9) no
C22 C221 H2212 52.1(17) no
C23 C221 H2212 153.3(11) no
H223 C221 H2212 17.2(18) no
H2211 C221 H2212 109.476 no
C21 C221 H2213 110.3(9) no
C22 C221 H2213 150.6(18) no
C23 C221 H2213 57.4(11) no
H223 C221 H2213 103.6(16) no
H2211 C221 H2213 109.476 no
H2212 C221 H2213 109.476 no
C21 C23 C221 54.6(11) yes
C21 C23 C231 55.2(12) yes
C221 C23 C231 100.2(18) yes
C21 C23 H231 109.5(10) no
C221 C23 H231 81.5(11) no
C231 C23 H231 90.0(13) no
C21 C23 H232 109.3(10) no
C221 C23 H232 76.3(11) no
C231 C23 H232 159.2(13) no
H231 C23 H232 109.476 no
C21 C23 H233 109.6(10) no
C221 C23 H233 163.8(11) no
C231 C23 H233 68.8(13) no
H231 C23 H233 109.476 no
H232 C23 H233 109.476 no
C21 C23 H2313 86.8(17) no
C221 C23 H2313 138.9(22) no
C231 C23 H2313 39.6(9) no
H231 C23 H2313 101.9(16) no
H232 C23 H2313 136.5(15) no
H233 C23 H2313 29.3(15) no
C21 C231 C23 65.6(14) yes
C21 C231 C24 62.3(19) yes
C23 C231 C24 122.6(26) yes
C21 C231 H2311 111.4(10) no
C23 C231 H2311 93.9(13) no
C24 C231 H2311 84.0(21) no
C21 C231 H2312 109.2(10) no
C23 C231 H2312 155.9(13) no
C24 C231 H2312 67.7(21) no
H2311 C231 H2312 109.476 no
C21 C231 H2313 107.8(10) no
C23 C231 H2313 54.7(13) no
C24 C231 H2313 166.0(21) no
H2311 C231 H2313 109.476 no
H2312 C231 H2313 109.476 no
C21 C231 H243 110.3(28) no
C23 C231 H243 167.5(35) no
C24 C231 H243 60.4(21) no
H2311 C231 H243 98.6(28) no
H2312 C231 H243 11.9(27) no
H2313 C231 H243 119.0(25) no
C21 C24 C231 72.9(21) yes
C21 C24 C241 67.3(17) yes
C231 C24 C241 139.2(29) yes
C21 C24 H2312 106.5(24) no
C231 C24 H2312 51.9(15) no
C241 C24 H2312 150.2(30) no
C21 C24 H241 109.8(13) no
C231 C24 H241 95.2(21) no
C241 C24 H241 90.0(15) no
H2312 C24 H241 118.7(19) no
C21 C24 H242 110.4(14) no
C231 C24 H242 151.2(21) no
C241 C24 H242 57.9(15) no
H2312 C24 H242 101.6(17) no
H241 C24 H242 109.476 no
C21 C24 H243 108.1(14) no
C231 C24 H243 45.9(20) no
C241 C24 H243 160.1(15) no
H2312 C24 H243 9.9(19) no
H241 C24 H243 109.476 no
H242 C24 H243 109.476 no
C21 C241 C22 53.9(13) yes
C21 C241 C24 51.9(13) yes
C22 C241 C24 99.6(20) yes
C21 C241 H2411 110.7(10) no
C22 C241 H2411 92.4(13) no
C24 C241 H2411 87.5(15) no
C21 C241 H2412 108.5(10) no
C22 C241 H2412 68.0(14) no
C24 C241 H2412 158.8(14) no
H2411 C241 H2412 109.476 no
C21 C241 H2413 109.2(10) no
C22 C241 H2413 156.9(13) no
C24 C241 H2413 74.9(15) no
H2411 C241 H2413 109.476 no
H2412 C241 H2413 109.476 no
C18 C25 C26 108.9(16) yes
C18 C25 C27 112.1(14) yes
C26 C25 C27 107.6(14) yes
C18 C25 C28 113.2(13) yes
C26 C25 C28 98.7(14) yes
C27 C25 C28 115.1(17) yes
C25 C26 H261 110.4(8) no
C25 C26 H262 108.2(9) no
H261 C26 H262 109.476 no
C25 C26 H263 109.8(9) no
H261 C26 H263 109.476 no
H262 C26 H263 109.475 no
C25 C27 H271 110.3(8) no
C25 C27 H272 107.6(11) no
H271 C27 H272 109.476 no
C25 C27 H273 110.5(11) no
H271 C27 H273 109.476 no
H272 C27 H273 109.475 no
C25 C28 H281 109.9(8) no
C25 C28 H282 109.1(12) no
H281 C28 H282 109.476 no
C25 C28 H283 109.5(11) no
H281 C28 H283 109.476 no
H282 C28 H283 109.476 no
N2 C29 C6 116.9(7) yes
N2 C29 H291 107.3(5) no
C6 C29 H291 107.1(5) no
N2 C29 H292 107.9(4) no
C6 C29 H292 108.0(5) no
H291 C29 H292 109.466 no
N2 C30 C20 116.3(8) yes
N2 C30 H301 107.6(5) no
C20 C30 H301 107.7(5) no
N2 C30 H302 107.9(4) no
C20 C30 H302 107.7(5) no
H301 C30 H302 109.467 no
N2 C31 C32 113.9(7) yes
N2 C31 H311 108.5(5) no
C32 C31 H311 108.7(5) no
N2 C31 H312 108.2(5) no
C32 C31 H312 108.0(5) no
H311 C31 H312 109.467 no
N1 C32 C31 116.7(8) yes
N1 C32 C33 121.6(9) yes
C31 C32 C33 121.6(8) yes
C32 C33 C34 120.1(10) yes
C32 C33 H331 119.7(6) no
C34 C33 H331 120.1(6) no
C33 C34 C35 118.9(10) yes
C33 C34 H341 121.0(6) no
C35 C34 H341 120.1(6) no
C34 C35 C36 118.6(10) yes
C34 C35 H351 121.1(6) no
C36 C35 H351 120.2(7) no
N1 C36 C35 122.9(10) yes
N1 C36 H361 118.1(6) no
C35 C36 H361 118.9(6) no
N3 C37 C38 123.0(10) yes
N3 C37 H371 117.7(6) no
C38 C37 H371 119.4(7) no
C37 C38 C39 118.3(11) yes
C37 C38 H381 120.6(7) no
C39 C38 H381 121.1(7) no
C38 C39 C40 120.8(11) yes
C38 C39 H391 119.4(7) no
C40 C39 H391 119.9(7) no
C39 C40 C41 118.0(11) yes
C39 C40 H401 120.9(7) no
C41 C40 H401 121.1(6) no
N3 C41 C40 122.2(10) yes
N3 C41 H411 118.1(5) no
C40 C41 H411 119.7(6) no
O3 C42 C43 122.4(9) yes
O3 C42 C47 118.2(7) yes
C43 C42 C47 119.4(8) yes
C42 C43 C44 117.3(10) yes
C42 C43 C48 122.8(10) yes
C44 C43 C48 120.0(9) yes
C43 C44 C45 124.6(9) yes
C43 C44 H441 118.0(6) no
C45 C44 H441 117.5(5) no
C44 C45 C46 117.3(9) yes
C44 C45 C52 123.0(10) yes
C46 C45 C52 119.7(12) yes
C45 C46 C47 120.7(9) yes
C45 C46 H461 119.4(6) no
C47 C46 H461 119.9(5) no
C42 C47 C46 120.7(8) yes
C42 C47 C70 120.3(7) yes
C46 C47 C70 118.9(8) yes
C43 C48 C49 109.1(11) yes
C43 C48 C50 112.3(11) yes
C49 C48 C50 102.9(12) yes
C43 C48 C51 115.5(11) yes
C49 C48 C51 103.9(12) yes
C50 C48 C51 111.9(12) yes
C48 C49 H491 109.7(7) no
C48 C49 H492 108.4(7) no
H491 C49 H492 109.475 no
C48 C49 H493 110.3(7) no
H491 C49 H493 109.476 no
H492 C49 H493 109.478 no
C48 C50 H501 109.6(7) no
C48 C50 H502 110.2(9) no
H501 C50 H502 109.476 no
C48 C50 H503 108.6(8) no
H501 C50 H503 109.475 no
H502 C50 H503 109.476 no
C48 C51 H511 109.4(8) no
C48 C51 H512 108.5(9) no
H511 C51 H512 109.476 no
C48 C51 H513 110.4(9) no
H511 C51 H513 109.476 no
H512 C51 H513 109.476 no
C45 C52 C53 114.3(12) yes
C45 C52 C54 111.7(11) yes
C53 C52 C54 103.7(11) yes
C45 C52 C55 111.8(10) yes
C53 C52 C55 113.3(12) yes
C54 C52 C55 101.0(12) yes
C52 C53 H531 109.7(7) no
C52 C53 H532 108.6(8) no
H531 C53 H532 109.476 no
C52 C53 H533 110.1(9) no
H531 C53 H533 109.476 no
H532 C53 H533 109.476 no
C52 C54 H541 110.0(6) no
C52 C54 H542 110.6(7) no
H541 C54 H542 109.475 no
C52 C54 H543 107.8(7) no
H541 C54 H543 109.475 no
H542 C54 H543 109.476 no
C52 C55 H551 110.5(7) no
C52 C55 H552 109.6(8) no
H551 C55 H552 109.475 no
C52 C55 H553 108.3(9) no
H551 C55 H553 109.475 no
H552 C55 H553 109.477 no
O4 C56 C57 122.7(8) yes
O4 C56 C61 117.7(7) yes
C57 C56 C61 119.6(8) yes
C56 C57 C58 117.8(9) yes
C56 C57 C62 121.2(8) yes
C58 C57 C62 120.9(8) yes
C57 C58 C59 123.9(9) yes
C57 C58 H581 118.3(6) no
C59 C58 H581 117.8(6) no
C58 C59 C60 116.8(9) yes
C58 C59 C66 122.7(9) yes
C60 C59 C66 120.4(10) yes
C59 C60 C61 121.4(9) yes
C59 C60 H601 119.7(6) no
C61 C60 H601 118.9(5) no
C56 C61 C60 120.5(8) yes
C56 C61 C71 122.1(8) yes
C60 C61 C71 117.1(8) yes
C57 C62 C63 108.8(7) yes
C57 C62 C64 112.1(9) yes
C63 C62 C64 106.1(8) yes
C57 C62 C65 111.0(7) yes
C63 C62 C65 110.2(8) yes
C64 C62 C65 108.5(8) yes
C62 C63 H631 109.9(5) no
C62 C63 H632 109.2(6) no
H631 C63 H632 109.476 no
C62 C63 H633 109.4(5) no
H631 C63 H633 109.477 no
H632 C63 H633 109.476 no
C62 C64 H641 110.7(6) no
C62 C64 H642 108.3(6) no
H641 C64 H642 109.476 no
C62 C64 H643 109.3(6) no
H641 C64 H643 109.476 no
H642 C64 H643 109.477 no
C62 C65 H651 110.1(5) no
C62 C65 H652 109.7(5) no
H651 C65 H652 109.475 no
C62 C65 H653 108.6(5) no
H651 C65 H653 109.476 no
H652 C65 H653 109.475 no
C59 C66 C67 111.4(8) yes
C59 C66 C68 113.3(10) yes
C67 C66 C68 112.5(11) yes
C59 C66 C69 109.1(10) yes
C67 C66 C69 105.5(12) yes
C68 C66 C69 104.4(11) yes
C66 C67 H671 109.8(6) no
C66 C67 H672 108.4(8) no
H671 C67 H672 109.475 no
C66 C67 H673 110.1(7) no
H671 C67 H673 109.476 no
H672 C67 H673 109.476 no
C66 C68 H681 109.1(7) no
C66 C68 H682 110.2(8) no
H681 C68 H682 109.477 no
C66 C68 H683 109.1(7) no
H681 C68 H683 109.476 no
H682 C68 H683 109.477 no
C66 C69 H691 109.6(6) no
C66 C69 H692 109.9(8) no
H691 C69 H692 109.475 no
C66 C69 H693 108.9(7) no
H691 C69 H693 109.477 no
H692 C69 H693 109.476 no
N5 C70 C47 116.0(7) yes
N5 C70 H701 107.6(4) no
C47 C70 H701 108.0(5) no
N5 C70 H702 108.0(4) no
C47 C70 H702 107.7(5) no
H701 C70 H702 109.466 no
N5 C71 C61 116.2(7) yes
N5 C71 H711 107.7(4) no
C61 C71 H711 108.2(5) no
N5 C71 H712 107.6(4) no
C61 C71 H712 107.6(4) no
H711 C71 H712 109.466 no
N5 C72 C73 113.2(7) yes
N5 C72 H721 108.1(4) no
C73 C72 H721 108.3(5) no
N5 C72 H722 108.9(4) no
C73 C72 H722 108.8(4) no
H721 C72 H722 109.467 no
N4 C73 C72 116.2(7) yes
N4 C73 C74 123.1(8) yes
C72 C73 C74 120.6(8) yes
C73 C74 C75 119.1(9) yes
C73 C74 H741 120.1(6) no
C75 C74 H741 120.9(5) no
C74 C75 C76 118.4(8) yes
C74 C75 H751 121.0(5) no
C76 C75 H751 120.6(5) no
C75 C76 C77 119.1(9) yes
C75 C76 H761 120.4(5) no
C77 C76 H761 120.6(6) no
N4 C77 C76 124.0(9) yes
N4 C77 H771 117.7(5) no
C76 C77 H771 118.3(6) no
N6 C78 C79 121.7(9) yes
N6 C78 H781 118.8(5) no
C79 C78 H781 119.4(6) no
C78 C79 C80 119.0(10) yes
C78 C79 H791 120.5(6) no
C80 C79 H791 120.5(6) no
C79 C80 C81 120.1(9) yes
C79 C80 H801 120.1(6) no
C81 C80 H801 119.8(6) no
C80 C81 C82 118.9(9) yes
C80 C81 H811 120.4(6) no
C82 C81 H811 120.7(6) no
N6 C82 C81 121.8(9) yes
N6 C82 H821 118.8(5) no
C81 C82 H821 119.4(6) no
C22 H222 H2412 120.0(28) no
C22 H223 C221 64.8(16) no
C22 H223 H2212 73.0(54) no
C221 H223 H2212 57.1(48) no
C22 H2212 C221 72.4(20) no
C22 H2212 H223 86.4(57) no
C221 H2212 H223 105.7(56) no
C23 H233 H2313 100.6(32) no
C231 H2312 C24 60.3(17) no
C231 H2312 H243 41.8(78) no
C24 H2312 H243 42.2(68) no
C23 H2313 C231 85.7(15) no
C23 H2313 H233 50.2(24) no
C231 H2313 H233 135.7(32) no
C24 H242 H2413 130.5(29) no
C231 H243 C24 73.7(24) no
C231 H243 H2312 126.3(94) no
C24 H243 H2312 127.9(80) no
C241 H2412 H222 109.1(28) no
C241 H2413 H242 95.8(30) no
C102 C101 C106 120.01(9) yes
C102 C101 H1011 120.0(2) no
C106 C101 H1011 120.0(2) no
C101 C102 C103 120.02(9) yes
C101 C102 H1021 119.9(2) no
C103 C102 H1021 120.0(2) no
C102 C103 C104 119.99(9) yes
C102 C103 H1031 120.0(2) no
C104 C103 H1031 120.0(2) no
C103 C104 C105 119.98(9) yes
C103 C104 H1041 120.0(2) no
C105 C104 H1041 120.1(2) no
C104 C105 C106 119.98(9) yes
C104 C105 H1051 120.0(2) no
C106 C105 H1051 120.1(2) no
C101 C106 C105 120.02(9) yes
C101 C106 H1061 120.0(2) no
C105 C106 H1061 119.9(2) no
C202 C201 C206 120.02(9) yes
C202 C201 H2011 119.9(5) no
C206 C201 H2011 120.0(5) no
C201 C202 C203 120.00(9) yes
C201 C202 H2021 120.1(5) no
C203 C202 H2021 119.9(5) no
C202 C203 C204 119.99(9) yes
C202 C203 H2031 120.1(5) no
C204 C203 H2031 119.9(5) no
C203 C204 C205 119.98(9) yes
C203 C204 H2041 120.1(5) no
C205 C204 H2041 119.9(5) no
C204 C205 C206 119.99(9) yes
C204 C205 H2051 120.1(5) no
C206 C205 H2051 120.0(5) no
C201 C206 C205 120.00(9) yes
C201 C206 H2061 119.9(5) no
C205 C206 H2061 120.0(5) no
C302 C301 C306 119.98(9) yes
C302 C301 H3011 119.5(5) no
C306 C301 H3011 120.5(5) no
C301 C302 C303 119.99(9) yes
C301 C302 H3021 120.5(5) no
C303 C302 H3021 119.5(5) no
C302 C303 C304 120.01(9) yes
C302 C303 H3031 120.5(5) no
C304 C303 H3031 119.5(5) no
C303 C304 C305 120.01(9) yes
C303 C304 H3041 120.5(5) no
C305 C304 H3041 119.5(5) no
C304 C305 C306 120.00(9) yes
C304 C305 H3051 120.5(5) no
C306 C305 H3051 119.5(5) no
C301 C306 C305 119.99(9) yes
C301 C306 H3061 119.5(5) no
C305 C306 H3061 120.5(5) no

loop_
_geom_bond_atom_site_label_1
_geom_bond_atom_site_label_2
_geom_bond_distance
_geom_bond_publ_flag
Y1 Cl1 2.744(2) yes
Y1 Cl2 2.789(2) yes
Y1 O1 2.139(5) yes
Y1 O2 2.155(6) yes
Y1 N1 2.520(7) yes
Y1 N2 2.595(7) yes
Y1 N3 2.534(7) yes
Y2 Cl1 2.792(2) yes
Y2 Cl2 2.740(2) yes
Y2 O3 2.152(6) yes
Y2 O4 2.132(6) yes
Y2 N4 2.486(7) yes
Y2 N5 2.594(7) yes
Y2 N6 2.512(6) yes
O1 C1 1.35(1) yes
O2 C15 1.35(1) yes
O3 C42 1.34(1) yes
O4 C56 1.34(1) yes
N1 C32 1.352(11) yes
N1 C36 1.352(12) yes
N2 C29 1.49(1) yes
N2 C30 1.514(12) yes
N2 C31 1.461(12) yes
N3 C37 1.337(11) yes
N3 C41 1.338(11) yes
N4 C73 1.348(11) yes
N4 C77 1.352(11) yes
N5 C70 1.49(1) yes
N5 C71 1.51(1) yes
N5 C72 1.48(1) yes
N6 C78 1.353(12) yes
N6 C82 1.36(1) yes
C1 C2 1.417(12) yes
C1 C6 1.405(12) yes
C2 C3 1.389(12) yes
C2 C7 1.541(14) yes
C3 C4 1.403(15) yes
C3 H31 1.000 no
C4 C5 1.387(15) yes
C4 C11 1.547(13) yes
C5 C6 1.408(12) yes
C5 H51 1.000 no
C6 C29 1.509(12) yes
C7 C8 1.553(13) yes
C7 C9 1.529(14) yes
C7 C10 1.547(13) yes
C8 H81 1.000 no
C8 H82 1.000 no
C8 H83 1.000 no
C9 H91 1.000 no
C9 H92 1.000 no
C9 H93 1.000 no
C10 H101 1.000 no
C10 H102 1.000 no
C10 H103 1.000 no
C11 C12 1.487(18) yes
C11 C13 1.481(16) yes
C11 C14 1.615(19) yes
C12 H121 1.000 no
C12 H122 1.000 no
C12 H123 1.000 no
C13 H131 1.000 no
C13 H132 1.000 no
C13 H133 1.000 no
C14 H141 1.000 no
C14 H142 1.000 no
C14 H143 1.000 no
C15 C16 1.417(12) yes
C15 C20 1.401(12) yes
C16 C17 1.399(13) yes
C16 C21 1.517(14) yes
C17 C18 1.395(18) yes
C17 H171 1.000 no
C18 C19 1.387(16) yes
C18 C25 1.528(18) yes
C19 C20 1.407(13) yes
C19 H191 1.000 no
C20 C30 1.495(12) yes
C21 C22 1.46(3) yes
C21 C221 1.53(2) yes
C21 C23 1.66(3) yes
C21 C231 1.50(2) yes
C21 C24 1.39(3) yes
C21 C241 1.62(3) yes
C22 C221 1.16(3) yes
C22 C241 1.61(3) yes
C22 H221 1.000 no
C22 H222 1.000 no
C22 H223 1.000 no
C22 H2212 0.96(3) no
C221 C23 1.67(3) yes
C221 H223 1.15(3) no
C221 H2211 1.000 no
C221 H2212 1.000 no
C221 H2213 1.000 no
C23 C231 1.56(3) yes
C23 H231 1.000 no
C23 H232 1.000 no
C23 H233 1.000 no
C23 H2313 1.28(3) no
C231 C24 1.10(3) yes
C231 H2311 1.000 no
C231 H2312 1.000 no
C231 H2313 1.000 no
C231 H243 0.83(4) no
C24 C241 1.54(4) yes
C24 H2312 1.18(4) no
C24 H241 1.000 no
C24 H242 1.000 no
C24 H243 1.000 no
C241 H2411 1.000 no
C241 H2412 1.000 no
C241 H2413 1.000 no
C25 C26 1.56(2) yes
C25 C27 1.47(2) yes
C25 C28 1.48(2) yes
C26 H261 1.000 no
C26 H262 1.000 no
C26 H263 1.000 no
C27 H271 1.000 no
C27 H272 1.000 no
C27 H273 1.000 no
C28 H281 1.000 no
C28 H282 1.000 no
C28 H283 1.000 no
C29 H291 1.000 no
C29 H292 1.000 no
C30 H301 1.000 no
C30 H302 1.000 no
C31 C32 1.500(12) yes
C31 H311 1.000 no
C31 H312 1.000 no
C32 C33 1.391(13) yes
C33 C34 1.354(14) yes
C33 H331 1.000 no
C34 C35 1.401(14) yes
C34 H341 1.000 no
C35 C36 1.372(14) yes
C35 H351 1.000 no
C36 H361 1.000 no
C37 C38 1.388(15) yes
C37 H371 1.000 no
C38 C39 1.352(16) yes
C38 H381 1.000 no
C39 C40 1.365(16) yes
C39 H391 1.000 no
C40 C41 1.404(13) yes
C40 H401 1.000 no
C41 H411 1.000 no
C42 C43 1.417(12) yes
C42 C47 1.403(12) yes
C43 C44 1.398(14) yes
C43 C48 1.511(17) yes
C44 C45 1.383(15) yes
C44 H441 1.000 no
C45 C46 1.396(13) yes
C45 C52 1.527(15) yes
C46 C47 1.405(11) yes
C46 H461 1.000 no
C47 C70 1.506(11) yes
C48 C49 1.58(2) yes
C48 C50 1.484(18) yes
C48 C51 1.492(16) yes
C49 H491 1.000 no
C49 H492 1.000 no
C49 H493 1.000 no
C50 H501 1.000 no
C50 H502 1.000 no
C50 H503 1.000 no
C51 H511 1.000 no
C51 H512 1.000 no
C51 H513 1.000 no
C52 C53 1.474(17) yes
C52 C54 1.61(2) yes
C52 C55 1.460(17) yes
C53 H531 1.000 no
C53 H532 1.000 no
C53 H533 1.000 no
C54 H541 1.000 no
C54 H542 1.000 no
C54 H543 1.000 no
C55 H551 1.000 no
C55 H552 1.000 no
C55 H553 1.000 no
C56 C57 1.393(11) yes
C56 C61 1.397(12) yes
C57 C58 1.411(13) yes
C57 C62 1.542(13) yes
C58 C59 1.393(14) yes
C58 H581 1.000 no
C59 C60 1.378(13) yes
C59 C66 1.548(14) yes
C60 C61 1.413(12) yes
C60 H601 1.000 no
C61 C71 1.508(11) yes
C62 C63 1.523(12) yes
C62 C64 1.555(13) yes
C62 C65 1.545(13) yes
C63 H631 1.000 no
C63 H632 1.000 no
C63 H633 1.000 no
C64 H641 1.000 no
C64 H642 1.000 no
C64 H643 1.000 no
C65 H651 1.000 no
C65 H652 1.000 no
C65 H653 1.000 no
C66 C67 1.487(15) yes
C66 C68 1.500(17) yes
C66 C69 1.576(18) yes
C67 H671 1.000 no
C67 H672 1.000 no
C67 H673 1.000 no
C68 H681 1.000 no
C68 H682 1.000 no
C68 H683 1.000 no
C69 H691 1.000 no
C69 H692 1.000 no
C69 H693 1.000 no
C70 H701 1.000 no
C70 H702 1.000 no
C71 H711 1.000 no
C71 H712 1.000 no
C72 C73 1.510(11) yes
C72 H721 1.000 no
C72 H722 1.000 no
C73 C74 1.392(11) yes
C74 C75 1.400(13) yes
C74 H741 1.000 no
C75 C76 1.369(13) yes
C75 H751 1.000 no
C76 C77 1.390(12) yes
C76 H761 1.000 no
C77 H771 1.000 no
C78 C79 1.375(13) yes
C78 H781 1.000 no
C79 C80 1.376(14) yes
C79 H791 1.000 no
C80 C81 1.369(14) yes
C80 H801 1.000 no
C81 C82 1.376(12) yes
C81 H811 1.000 no
C82 H821 1.000 no
H222 H2412 0.78(3) no
H223 H2212 0.35(4) no
H233 H2313 0.64(3) no
H2312 H243 0.26(4) no
H242 H2413 0.76(4) no
C101 C102 1.388(12) yes
C101 C106 1.367(11) yes
C101 H1011 1.000 no
C102 C103 1.387(12) yes
C102 H1021 1.000 no
C103 C104 1.378(12) yes
C103 H1031 1.000 no
C104 C105 1.380(12) yes
C104 H1041 1.000 no
C105 C106 1.397(12) yes
C105 H1051 1.000 no
C106 H1061 1.000 no
C201 C202 1.366(18) yes
C201 C206 1.412(19) yes
C201 H2011 1.000 no
C202 C203 1.331(17) yes
C202 H2021 1.000 no
C203 C204 1.440(19) yes
C203 H2031 1.000 no
C204 C205 1.339(18) yes
C204 H2041 1.000 no
C205 C206 1.358(17) yes
C205 H2051 1.000 no
C206 H2061 1.000 no
C301 C302 1.286(19) yes
C301 C306 1.44(2) yes
C301 H3011 1.000 no
C302 C303 1.472(19) yes
C302 H3021 1.000 no
C303 C304 1.314(19) yes
C303 H3031 1.000 no
C304 C305 1.41(2) yes
C304 H3041 1.000 no
C305 C306 1.35(2) yes
C305 H3051 1.000 no
C306 H3061 1.000 no
